data_4024642
loop_
_publ_author_name
'Lei Yu'
'Jundong Meng'
'Ling Xia'
'Rong Guo'

_publ_contact_author_address
;
      College of Chemistry & Chemical Engineering
      Yangzhou University
      Yangzhou 225002, 
      P.R. China

;
_publ_contact_author_email yulei@yzu.edu.cn
_publ_contact_author_fax +86-514-87975590-8401
_publ_contact_author_name 'Lei Yu'
_publ_contact_author_phone +86-514-87975531
_publ_section_title
;
Lewis Acid Catalyzed Reaction of Methylenecyclopropanes with
1,2-Diphenyldiselane or 1,2-Di-p-tolyldisulfane
;
_journal_name_full 'Journal of Organic Chemistry'
_journal_page_first 5087
_journal_page_last 5089
_journal_paper_doi 10.1021/jo9006514
_journal_volume 74
_journal_year 2009
_chemical_formula_moiety 'C27 H30 Se2 '
_chemical_formula_sum 'C27 H30 Se2'
_chemical_formula_weight 512.43
_chemical_name_systematic
; 
 ? 
;
_space_group_IT_number 14
_symmetry_cell_setting monoclinic
_symmetry_space_group_name_Hall '-P 2ybc'
_symmetry_space_group_name_H-M 'P 1 21/c 1'
_atom_sites_solution_hydrogens geom
_atom_sites_solution_primary direct
_atom_sites_solution_secondary difmap
_audit_creation_method SHELXL-97
_cell_angle_alpha 90.00
_cell_angle_beta 93.265(3)
_cell_angle_gamma 90.00
_cell_formula_units_Z 12
_cell_length_a 10.212(2)
_cell_length_b 12.584(3)
_cell_length_c 54.613(11)
_cell_measurement_reflns_used 9940
_cell_measurement_temperature 296(2)
_cell_measurement_theta_max 27.5215
_cell_measurement_theta_min 2.4255
_cell_volume 7007(3)
_computing_structure_refinement 'SHELXL-97 (Sheldrick, 1997)'
_computing_structure_solution 'SHELXS-97 (Sheldrick, 1990)'
_diffrn_ambient_temperature 296(2)
_diffrn_measured_fraction_theta_full 0.982
_diffrn_measured_fraction_theta_max 0.982
_diffrn_measurement_device_type 'CCD area detector'
_diffrn_measurement_method 'phi and omega scans'
_diffrn_radiation_monochromator graphite
_diffrn_radiation_source 'fine-focus sealed tube'
_diffrn_radiation_type MoK\a
_diffrn_radiation_wavelength 0.71073
_diffrn_reflns_av_R_equivalents 0.1760
_diffrn_reflns_av_sigmaI/netI 0.1340
_diffrn_reflns_limit_h_max 13
_diffrn_reflns_limit_h_min -13
_diffrn_reflns_limit_k_max 16
_diffrn_reflns_limit_k_min -15
_diffrn_reflns_limit_l_max 62
_diffrn_reflns_limit_l_min -71
_diffrn_reflns_number 60071
_diffrn_reflns_theta_full 27.81
_diffrn_reflns_theta_max 27.81
_diffrn_reflns_theta_min 1.66
_exptl_absorpt_coefficient_mu 3.174
_exptl_absorpt_correction_T_max 0.602
_exptl_absorpt_correction_T_min 0.549
_exptl_absorpt_correction_type multi-scan
_exptl_absorpt_process_details sadabs
_exptl_crystal_colour colorless
_exptl_crystal_density_diffrn 1.457
_exptl_crystal_density_method 'not measured'
_exptl_crystal_description block
_exptl_crystal_F_000 3120.0
_exptl_crystal_size_max 0.38
_exptl_crystal_size_mid 0.16
_exptl_crystal_size_min 0.16
_refine_diff_density_max 1.233
_refine_diff_density_min -1.429
_refine_diff_density_rms 0.178
_refine_ls_extinction_method none
_refine_ls_goodness_of_fit_ref 1.164
_refine_ls_hydrogen_treatment constr
_refine_ls_matrix_type full
_refine_ls_number_parameters 781
_refine_ls_number_reflns 16331
_refine_ls_number_restraints 0
_refine_ls_restrained_S_all 1.164
_refine_ls_R_factor_all 0.1539
_refine_ls_R_factor_gt 0.1186
_refine_ls_shift/su_max 0.083
_refine_ls_shift/su_mean 0.003
_refine_ls_structure_factor_coef Fsqd
_refine_ls_weighting_details 'calc w=1/[\s^2^(Fo^2^)+(0.0200P)^2^+95.1942P] where P=(Fo^2^+2Fc^2^)/3'
_refine_ls_weighting_scheme calc
_refine_ls_wR_factor_gt 0.2138
_refine_ls_wR_factor_ref 0.2263
_reflns_number_gt 11464
_reflns_number_total 16627
_reflns_threshold_expression >2sigma(I)
_cod_data_source_file jo9006514_si_001.cif
_cod_data_source_block ylgyl119a_0m
_cod_depositor_comments
;
The following automatic conversions were performed:
'_symmetry_cell_setting' value 'Monoclinic' changed to 'monoclinic'
according to '/home/saulius/struct/CIF-dictionaries/cif_core.dic'
dictionary named 'cif_core.dic' version 2.4.1 from 2010-06-29.

Automatic conversion script
Id: cif_fix_enum 1527 2010-12-29 10:47:43Z saulius 
;
_cod_original_sg_symbol_Hall '-P 2ybc '
_cod_original_sg_symbol_H-M 'P 21/c '
_cod_original_formula_sum 'C27 H30 Se2 '
_cod_database_code 4024642

loop_
_symmetry_equiv_pos_as_xyz
'x, y, z'
'-x, y+1/2, -z+1/2'
'-x, -y, -z'
'x, -y-1/2, z-1/2'

loop_
_atom_site_label
_atom_site_type_symbol
_atom_site_fract_x
_atom_site_fract_y
_atom_site_fract_z
_atom_site_U_iso_or_equiv
_atom_site_adp_type
_atom_site_occupancy
_atom_site_symmetry_multiplicity
_atom_site_calc_flag
_atom_site_refinement_flags
_atom_site_disorder_assembly
_atom_site_disorder_group
C1 C 0.7402(13) 0.2279(11) 0.3068(2) 0.056(4) Uani 1 1 d . . .
H1A H 0.7409 0.1711 0.2950 0.084 Uiso 1 1 calc R . .
H1B H 0.7789 0.2038 0.3222 0.084 Uiso 1 1 calc R . .
H1C H 0.7896 0.2868 0.3010 0.084 Uiso 1 1 calc R . .
C2 C 0.5992(10) 0.2626(9) 0.30999(18) 0.033(2) Uani 1 1 d . . .
H2A H 0.5529 0.2053 0.3176 0.040 Uiso 1 1 calc R . .
H2B H 0.5999 0.3232 0.3210 0.040 Uiso 1 1 calc R . .
C3 C 0.5254(9) 0.2925(8) 0.28602(17) 0.027(2) Uani 1 1 d . . .
H3A H 0.5759 0.3454 0.2777 0.033 Uiso 1 1 calc R . .
H3B H 0.5186 0.2301 0.2756 0.033 Uiso 1 1 calc R . .
C4 C 0.3890(9) 0.3358(9) 0.28917(17) 0.032(2) Uani 1 1 d . . .
H4A H 0.3955 0.3992 0.2993 0.039 Uiso 1 1 calc R . .
H4B H 0.3385 0.2836 0.2977 0.039 Uiso 1 1 calc R . .
C5 C 0.3169(9) 0.3629(7) 0.26476(17) 0.0245(19) Uani 1 1 d . . .
H5A H 0.2931 0.2972 0.2564 0.029 Uiso 1 1 calc R . .
H5B H 0.3767 0.4008 0.2547 0.029 Uiso 1 1 calc R . .
C6 C 0.1926(8) 0.4301(7) 0.26667(17) 0.0228(19) Uani 1 1 d . . .
C7 C 0.0777(9) 0.3649(8) 0.27684(17) 0.027(2) Uani 1 1 d . . .
H7A H 0.0197 0.4065 0.2865 0.032 Uiso 1 1 calc R . .
H7B H 0.1056 0.3005 0.2854 0.032 Uiso 1 1 calc R . .
C8 C 0.0236(9) 0.3458(8) 0.24951(17) 0.027(2) Uani 1 1 d . . .
H8A H 0.0482 0.2776 0.2429 0.032 Uiso 1 1 calc R . .
H8B H -0.0699 0.3581 0.2469 0.032 Uiso 1 1 calc R . .
C9 C 0.1076(8) 0.4377(7) 0.24158(15) 0.0216(18) Uani 1 1 d . . .
C10 C 0.2292(8) 0.5350(7) 0.27876(16) 0.0215(19) Uani 1 1 d . . .
C11 C 0.2026(9) 0.5572(8) 0.30306(16) 0.026(2) Uani 1 1 d . . .
H11 H 0.1656 0.5051 0.3126 0.031 Uiso 1 1 calc R . .
C12 C 0.2315(9) 0.6570(9) 0.31315(18) 0.029(2) Uani 1 1 d . . .
H12 H 0.2165 0.6702 0.3295 0.035 Uiso 1 1 calc R . .
C13 C 0.2821(10) 0.7363(8) 0.29900(18) 0.032(2) Uani 1 1 d . . .
H13 H 0.2956 0.8041 0.3054 0.038 Uiso 1 1 calc R . .
C14 C 0.3127(9) 0.7140(8) 0.27524(18) 0.029(2) Uani 1 1 d . . .
H14 H 0.3504 0.7662 0.2659 0.035 Uiso 1 1 calc R . .
C15 C 0.2876(8) 0.6151(7) 0.26539(17) 0.0224(19) Uani 1 1 d . . .
H15 H 0.3101 0.6010 0.2494 0.027 Uiso 1 1 calc R . .
C16 C -0.1516(9) 0.5411(8) 0.22327(17) 0.024(2) Uani 1 1 d . . .
C17 C -0.2618(10) 0.5215(9) 0.23639(19) 0.034(2) Uani 1 1 d . . .
H17 H -0.2549 0.5161 0.2534 0.041 Uiso 1 1 calc R . .
C18 C -0.3850(10) 0.5100(10) 0.2233(2) 0.042(3) Uani 1 1 d . . .
H18 H -0.4602 0.4995 0.2319 0.050 Uiso 1 1 calc R . .
C19 C -0.3937(10) 0.5144(8) 0.1986(2) 0.034(2) Uani 1 1 d . . .
H19 H -0.4748 0.5038 0.1903 0.040 Uiso 1 1 calc R . .
C20 C -0.2862(11) 0.5338(9) 0.1854(2) 0.041(3) Uani 1 1 d . . .
H20 H -0.2944 0.5387 0.1684 0.049 Uiso 1 1 calc R . .
C21 C -0.1635(9) 0.5463(8) 0.19794(18) 0.028(2) Uani 1 1 d . . .
H21 H -0.0895 0.5583 0.1892 0.033 Uiso 1 1 calc R . .
C22 C 0.2193(9) 0.2824(8) 0.20441(17) 0.0246(14) Uani 1 1 d . . .
C23 C 0.3465(9) 0.2438(8) 0.20541(17) 0.0246(14) Uani 1 1 d . . .
H23 H 0.4150 0.2900 0.2098 0.030 Uiso 1 1 calc R . .
C24 C 0.3751(10) 0.1403(9) 0.20022(19) 0.035(2) Uani 1 1 d . . .
H24 H 0.4612 0.1159 0.2015 0.042 Uiso 1 1 calc R . .
C25 C 0.2726(11) 0.0722(9) 0.19304(19) 0.038(2) Uani 1 1 d . . .
H25 H 0.2905 0.0019 0.1891 0.045 Uiso 1 1 calc R . .
C26 C 0.1438(11) 0.1083(9) 0.1916(2) 0.037(3) Uani 1 1 d . . .
H26 H 0.0753 0.0628 0.1868 0.045 Uiso 1 1 calc R . .
C27 C 0.1190(10) 0.2139(8) 0.19758(18) 0.031(2) Uani 1 1 d . . .
H27 H 0.0329 0.2384 0.1969 0.037 Uiso 1 1 calc R . .
C28 C 0.8529(11) 0.4651(10) 0.0225(2) 0.044(3) Uani 1 1 d . . .
H28A H 0.9041 0.5262 0.0274 0.066 Uiso 1 1 calc R . .
H28B H 0.8790 0.4405 0.0068 0.066 Uiso 1 1 calc R . .
H28C H 0.8670 0.4097 0.0344 0.066 Uiso 1 1 calc R . .
C29 C 0.7075(10) 0.4949(9) 0.02049(19) 0.036(2) Uani 1 1 d . . .
H29A H 0.6574 0.4353 0.0137 0.043 Uiso 1 1 calc R . .
H29B H 0.6950 0.5543 0.0093 0.043 Uiso 1 1 calc R . .
C30 C 0.6548(10) 0.5251(8) 0.04522(17) 0.029(2) Uani 1 1 d . . .
H30A H 0.6589 0.4632 0.0558 0.035 Uiso 1 1 calc R . .
H30B H 0.7111 0.5793 0.0528 0.035 Uiso 1 1 calc R . .
C31 C 0.5148(10) 0.5662(10) 0.04339(18) 0.036(2) Uani 1 1 d . . .
H31A H 0.5109 0.6284 0.0329 0.043 Uiso 1 1 calc R . .
H31B H 0.4587 0.5123 0.0356 0.043 Uiso 1 1 calc R . .
C32 C 0.4614(9) 0.5952(8) 0.06775(18) 0.027(2) Uani 1 1 d . . .
H32A H 0.5257 0.6384 0.0769 0.032 Uiso 1 1 calc R . .
H32B H 0.4488 0.5307 0.0770 0.032 Uiso 1 1 calc R . .
C33 C 0.3294(8) 0.6569(8) 0.06528(16) 0.0224(19) Uani 1 1 d . . .
C34 C 0.2145(9) 0.5829(8) 0.05674(17) 0.029(2) Uani 1 1 d . . .
H34A H 0.1447 0.6188 0.0472 0.035 Uiso 1 1 calc R . .
H34B H 0.2421 0.5194 0.0484 0.035 Uiso 1 1 calc R . .
C35 C 0.1836(9) 0.5638(8) 0.08386(17) 0.027(2) Uani 1 1 d . . .
H35A H 0.0911 0.5687 0.0869 0.033 Uiso 1 1 calc R . .
H35B H 0.2220 0.4993 0.0909 0.033 Uiso 1 1 calc R . .
C36 C 0.2621(9) 0.6651(7) 0.09051(16) 0.0229(19) Uani 1 1 d . . .
C37 C 0.3457(9) 0.7589(8) 0.05105(17) 0.026(2) Uani 1 1 d . . .
C38 C 0.3087(9) 0.7684(8) 0.02701(17) 0.024(2) Uani 1 1 d . . .
H38 H 0.2724 0.7098 0.0188 0.029 Uiso 1 1 calc R . .
C39 C 0.3233(9) 0.8638(8) 0.01405(18) 0.030(2) Uani 1 1 d . . .
H39 H 0.2961 0.8680 -0.0025 0.036 Uiso 1 1 calc R . .
C40 C 0.3775(10) 0.9503(8) 0.0258(2) 0.035(3) Uani 1 1 d . . .
H40 H 0.3854 1.0142 0.0175 0.043 Uiso 1 1 calc R . .
C41 C 0.4219(9) 0.9421(9) 0.05078(19) 0.032(2) Uani 1 1 d . . .
H41 H 0.4609 1.0000 0.0588 0.039 Uiso 1 1 calc R . .
C42 C 0.4065(9) 0.8468(8) 0.06313(17) 0.028(2) Uani 1 1 d . . .
H42 H 0.4365 0.8408 0.0795 0.034 Uiso 1 1 calc R . .
C43 C 0.3970(9) 0.5264(8) 0.13023(16) 0.0238(19) Uani 1 1 d . . .
C44 C 0.5233(9) 0.4838(9) 0.12868(18) 0.030(2) Uani 1 1 d . . .
H44 H 0.5896 0.5252 0.1226 0.036 Uiso 1 1 calc R . .
C45 C 0.5498(10) 0.3806(9) 0.13612(19) 0.035(2) Uani 1 1 d . . .
H45 H 0.6339 0.3529 0.1353 0.042 Uiso 1 1 calc R . .
C46 C 0.4505(11) 0.3189(8) 0.14483(18) 0.033(2) Uani 1 1 d . . .
H46 H 0.4679 0.2492 0.1496 0.039 Uiso 1 1 calc R . .
C47 C 0.3262(11) 0.3597(10) 0.1465(2) 0.042(3) Uani 1 1 d . . .
H47 H 0.2603 0.3179 0.1526 0.050 Uiso 1 1 calc R . .
C48 C 0.2994(10) 0.4634(10) 0.13913(16) 0.035(3) Uani 1 1 d . . .
H48 H 0.2153 0.4906 0.1402 0.042 Uiso 1 1 calc R . .
C49 C 0.0120(9) 0.7658(8) 0.11052(18) 0.028(2) Uani 1 1 d . . .
C50 C -0.1098(10) 0.7478(9) 0.1002(2) 0.035(2) Uani 1 1 d . . .
H50 H -0.1222 0.7395 0.0833 0.042 Uiso 1 1 calc R . .
C51 C -0.2169(11) 0.7416(9) 0.1150(2) 0.041(3) Uani 1 1 d . . .
H51 H -0.3007 0.7293 0.1080 0.050 Uiso 1 1 calc R . .
C52 C -0.1970(12) 0.7541(10) 0.1403(2) 0.047(3) Uani 1 1 d . . .
H52 H -0.2680 0.7510 0.1502 0.056 Uiso 1 1 calc R . .
C53 C -0.0712(13) 0.7712(11) 0.1508(2) 0.053(4) Uani 1 1 d . . .
H53 H -0.0577 0.7777 0.1677 0.064 Uiso 1 1 calc R . .
C54 C 0.0341(11) 0.7785(10) 0.1357(2) 0.041(3) Uani 1 1 d . . .
H54 H 0.1182 0.7918 0.1424 0.049 Uiso 1 1 calc R . .
C55 C 0.4029(9) -0.0158(10) 0.13173(19) 0.038(3) Uani 1 1 d . . .
H55A H 0.3626 0.0494 0.1262 0.057 Uiso 1 1 calc R . .
H55B H 0.3649 -0.0383 0.1465 0.057 Uiso 1 1 calc R . .
H55C H 0.3887 -0.0694 0.1194 0.057 Uiso 1 1 calc R . .
C56 C 0.5488(10) 0.0015(9) 0.13667(18) 0.032(2) Uani 1 1 d . . .
H56A H 0.5862 -0.0606 0.1449 0.038 Uiso 1 1 calc R . .
H56B H 0.5621 0.0617 0.1476 0.038 Uiso 1 1 calc R . .
C57 C 0.6214(9) 0.0219(9) 0.11338(18) 0.032(2) Uani 1 1 d . . .
H57A H 0.5702 0.0704 0.1029 0.039 Uiso 1 1 calc R . .
H57B H 0.6292 -0.0445 0.1046 0.039 Uiso 1 1 calc R . .
C58 C 0.7592(10) 0.0690(10) 0.11871(17) 0.033(2) Uani 1 1 d . . .
H58A H 0.7520 0.1356 0.1275 0.039 Uiso 1 1 calc R . .
H58B H 0.8112 0.0205 0.1291 0.039 Uiso 1 1 calc R . .
C59 C 0.8283(8) 0.0886(7) 0.09496(16) 0.0207(18) Uani 1 1 d . . .
H59A H 0.7676 0.1236 0.0833 0.025 Uiso 1 1 calc R . .
H59B H 0.8513 0.0206 0.0880 0.025 Uiso 1 1 calc R . .
C60 C 0.9542(8) 0.1573(8) 0.09851(16) 0.0230(19) Uani 1 1 d . . .
C61 C 1.0734(9) 0.0927(8) 0.10932(17) 0.028(2) Uani 1 1 d . . .
H61A H 1.0491 0.0291 0.1180 0.033 Uiso 1 1 calc R . .
H61B H 1.1359 0.1349 0.1192 0.033 Uiso 1 1 calc R . .
C62 C 1.1163(9) 0.0709(9) 0.08287(16) 0.029(2) Uani 1 1 d . . .
H62A H 1.2091 0.0820 0.0809 0.035 Uiso 1 1 calc R . .
H62B H 1.0880 0.0026 0.0763 0.035 Uiso 1 1 calc R . .
C63 C 1.0304(8) 0.1632(7) 0.07394(16) 0.0202(18) Uani 1 1 d . . .
C64 C 0.9264(8) 0.2597(8) 0.11047(17) 0.0230(19) Uani 1 1 d . . .
C65 C 0.8602(8) 0.3423(8) 0.09657(18) 0.025(2) Uani 1 1 d . . .
H65 H 0.8265 0.3282 0.0807 0.030 Uiso 1 1 calc R . .
C66 C 0.8456(9) 0.4426(9) 0.10631(17) 0.029(2) Uani 1 1 d . . .
H66 H 0.8039 0.4960 0.0970 0.035 Uiso 1 1 calc R . .
C67 C 0.8942(10) 0.4630(9) 0.13031(19) 0.032(2) Uani 1 1 d . . .
H67 H 0.8875 0.5312 0.1367 0.038 Uiso 1 1 calc R . .
C68 C 0.9510(10) 0.3852(9) 0.14451(18) 0.033(2) Uani 1 1 d . . .
H68 H 0.9779 0.3996 0.1607 0.039 Uiso 1 1 calc R . .
C69 C 0.9693(9) 0.2837(8) 0.13491(16) 0.026(2) Uani 1 1 d . . .
H69 H 1.0100 0.2315 0.1447 0.031 Uiso 1 1 calc R . .
C70 C 1.2864(8) 0.2675(8) 0.06019(17) 0.024(2) Uani 1 1 d . . .
C71 C 1.3969(9) 0.2729(8) 0.07642(19) 0.029(2) Uani 1 1 d . . .
H71 H 1.3875 0.2845 0.0930 0.035 Uiso 1 1 calc R . .
C72 C 1.5195(10) 0.2612(9) 0.0677(2) 0.038(3) Uani 1 1 d . . .
H72 H 1.5933 0.2634 0.0785 0.046 Uiso 1 1 calc R . .
C73 C 1.5335(10) 0.2459(8) 0.0428(2) 0.037(3) Uani 1 1 d . . .
H73 H 1.6167 0.2409 0.0368 0.045 Uiso 1 1 calc R . .
C74 C 1.4236(11) 0.2383(9) 0.0270(2) 0.037(3) Uani 1 1 d . . .
H74 H 1.4325 0.2255 0.0104 0.044 Uiso 1 1 calc R . .
C75 C 1.3015(10) 0.2496(8) 0.03580(19) 0.033(2) Uani 1 1 d . . .
H75 H 1.2278 0.2451 0.0251 0.039 Uiso 1 1 calc R . .
C76 C 0.8939(8) 0.0067(7) 0.03657(15) 0.0193(18) Uani 1 1 d . . .
C77 C 0.7708(9) -0.0302(8) 0.03892(19) 0.030(2) Uani 1 1 d . . .
H77 H 0.7064 0.0167 0.0436 0.036 Uiso 1 1 calc R . .
C78 C 0.7377(10) -0.1350(9) 0.03458(18) 0.033(2) Uani 1 1 d . . .
H78 H 0.6523 -0.1583 0.0364 0.039 Uiso 1 1 calc R . .
C79 C 0.8352(10) -0.2071(9) 0.02738(17) 0.032(2) Uani 1 1 d . . .
H79 H 0.8155 -0.2781 0.0243 0.038 Uiso 1 1 calc R . .
C80 C 0.9617(10) -0.1679(9) 0.02508(18) 0.033(2) Uani 1 1 d . . .
H80 H 1.0273 -0.2142 0.0206 0.040 Uiso 1 1 calc R . .
C81 C 0.9921(9) -0.0627(9) 0.02927(17) 0.029(2) Uani 1 1 d . . .
H81 H 1.0767 -0.0379 0.0273 0.035 Uiso 1 1 calc R . .
Se1 Se 0.18489(9) 0.43147(8) 0.209400(17) 0.0254(2) Uani 1 1 d . . .
Se2 Se 0.01030(9) 0.57405(8) 0.241408(18) 0.0274(2) Uani 1 1 d . . .
Se3 Se 0.15196(9) 0.79555(8) 0.088748(18) 0.0269(2) Uani 1 1 d . . .
Se4 Se 0.36395(9) 0.67360(8) 0.122367(17) 0.0270(2) Uani 1 1 d . . .
Se5 Se 1.12124(9) 0.30219(8) 0.073754(19) 0.0267(2) Uani 1 1 d . . .
Se6 Se 0.94026(9) 0.15532(8) 0.040939(17) 0.0238(2) Uani 1 1 d . . .

loop_
_atom_site_aniso_label
_atom_site_aniso_U_11
_atom_site_aniso_U_22
_atom_site_aniso_U_33
_atom_site_aniso_U_23
_atom_site_aniso_U_13
_atom_site_aniso_U_12
C1 0.057(8) 0.062(9) 0.045(7) -0.021(6) -0.022(6) 0.030(7)
C2 0.034(5) 0.031(6) 0.032(5) -0.001(4) -0.009(4) 0.004(4)
C3 0.026(5) 0.029(5) 0.027(5) -0.004(4) -0.003(4) 0.008(4)
C4 0.027(5) 0.047(7) 0.023(5) -0.001(5) 0.004(4) 0.011(5)
C5 0.031(5) 0.016(5) 0.027(5) -0.001(4) 0.000(4) -0.001(4)
C6 0.020(4) 0.015(4) 0.034(5) 0.004(4) 0.003(4) -0.002(4)
C7 0.027(5) 0.026(5) 0.027(5) 0.005(4) 0.009(4) 0.001(4)
C8 0.025(5) 0.023(5) 0.033(5) 0.014(4) 0.008(4) -0.005(4)
C9 0.023(4) 0.022(5) 0.020(4) 0.000(4) 0.004(3) 0.000(4)
C10 0.019(4) 0.022(5) 0.023(5) -0.005(4) -0.005(3) 0.010(3)
C11 0.032(5) 0.024(5) 0.023(5) 0.005(4) 0.005(4) 0.002(4)
C12 0.023(5) 0.038(6) 0.027(5) -0.004(4) -0.003(4) 0.013(4)
C13 0.031(5) 0.028(6) 0.035(6) -0.011(4) -0.001(4) 0.000(4)
C14 0.026(5) 0.023(5) 0.038(6) 0.003(4) 0.000(4) -0.004(4)
C15 0.018(4) 0.026(5) 0.023(5) 0.003(4) 0.000(3) 0.000(4)
C16 0.023(4) 0.024(5) 0.026(5) 0.000(4) 0.001(4) 0.004(4)
C17 0.030(5) 0.041(6) 0.031(5) 0.001(5) -0.001(4) 0.002(5)
C18 0.025(5) 0.042(7) 0.059(8) 0.008(6) 0.013(5) -0.002(5)
C19 0.027(5) 0.022(5) 0.050(7) -0.007(5) -0.012(5) 0.002(4)
C20 0.038(6) 0.043(7) 0.041(6) 0.003(5) -0.002(5) 0.006(5)
C21 0.024(5) 0.028(6) 0.031(5) 0.001(4) 0.005(4) 0.000(4)
C22 0.024(3) 0.021(3) 0.029(4) 0.000(3) 0.005(3) -0.001(3)
C23 0.024(3) 0.021(3) 0.029(4) 0.000(3) 0.005(3) -0.001(3)
C24 0.030(5) 0.037(6) 0.037(6) 0.002(5) 0.004(4) 0.013(5)
C25 0.053(7) 0.023(5) 0.038(6) -0.003(5) 0.012(5) 0.008(5)
C26 0.037(6) 0.037(6) 0.039(6) -0.005(5) 0.010(5) -0.008(5)
C27 0.027(5) 0.028(6) 0.038(6) -0.003(4) 0.007(4) -0.002(4)
C28 0.042(7) 0.041(7) 0.050(7) 0.000(6) 0.010(5) 0.003(5)
C29 0.037(6) 0.032(6) 0.038(6) 0.001(5) 0.010(5) 0.005(5)
C30 0.031(5) 0.031(6) 0.026(5) -0.003(4) 0.005(4) -0.006(4)
C31 0.028(5) 0.046(7) 0.033(6) -0.004(5) 0.002(4) -0.004(5)
C32 0.024(5) 0.021(5) 0.035(5) 0.001(4) -0.001(4) 0.006(4)
C33 0.019(4) 0.024(5) 0.024(5) 0.002(4) -0.001(3) 0.003(4)
C34 0.029(5) 0.029(6) 0.028(5) 0.004(4) -0.001(4) -0.005(4)
C35 0.025(5) 0.024(5) 0.033(5) -0.007(4) 0.007(4) -0.001(4)
C36 0.021(4) 0.022(5) 0.025(5) 0.001(4) -0.005(4) -0.001(4)
C37 0.024(5) 0.025(5) 0.028(5) -0.001(4) 0.007(4) 0.003(4)
C38 0.020(4) 0.024(5) 0.028(5) -0.002(4) -0.003(4) 0.007(4)
C39 0.029(5) 0.034(6) 0.027(5) 0.007(4) 0.003(4) 0.008(4)
C40 0.031(5) 0.024(6) 0.053(7) 0.016(5) 0.015(5) 0.003(4)
C41 0.022(5) 0.033(6) 0.043(6) -0.006(5) 0.006(4) -0.008(4)
C42 0.026(5) 0.035(6) 0.024(5) 0.000(4) 0.004(4) -0.002(4)
C43 0.028(5) 0.024(5) 0.019(4) 0.000(4) 0.001(4) 0.004(4)
C44 0.017(4) 0.041(6) 0.033(5) -0.003(5) 0.003(4) 0.003(4)
C45 0.022(5) 0.043(7) 0.041(6) -0.002(5) -0.003(4) 0.005(4)
C46 0.042(6) 0.023(5) 0.032(5) 0.002(4) -0.003(4) 0.000(4)
C47 0.033(6) 0.049(7) 0.044(7) 0.022(6) 0.008(5) -0.015(5)
C48 0.031(5) 0.059(8) 0.015(5) 0.007(5) 0.002(4) 0.001(5)
C49 0.025(5) 0.028(5) 0.030(5) 0.006(4) 0.001(4) 0.007(4)
C50 0.030(5) 0.042(6) 0.032(6) 0.005(5) -0.001(4) 0.006(5)
C51 0.026(5) 0.039(7) 0.060(8) 0.008(6) 0.010(5) 0.006(5)
C52 0.042(7) 0.039(7) 0.062(8) -0.002(6) 0.024(6) 0.008(5)
C53 0.059(8) 0.068(10) 0.035(7) -0.006(6) 0.022(6) 0.011(7)
C54 0.029(5) 0.055(8) 0.040(6) 0.001(6) 0.001(5) 0.009(5)
C55 0.019(5) 0.058(8) 0.036(6) -0.001(5) -0.005(4) -0.002(5)
C56 0.034(5) 0.037(6) 0.025(5) 0.006(4) 0.003(4) -0.002(5)
C57 0.025(5) 0.038(6) 0.034(6) 0.003(5) 0.003(4) -0.004(4)
C58 0.028(5) 0.045(7) 0.025(5) 0.000(5) 0.003(4) -0.008(5)
C59 0.023(4) 0.016(5) 0.023(5) -0.001(4) 0.000(3) 0.000(3)
C60 0.017(4) 0.026(5) 0.026(5) -0.001(4) 0.000(3) -0.003(4)
C61 0.024(5) 0.027(6) 0.032(5) 0.003(4) -0.005(4) 0.009(4)
C62 0.027(5) 0.032(6) 0.025(5) 0.012(4) -0.012(4) 0.005(4)
C63 0.018(4) 0.018(4) 0.024(4) -0.001(4) -0.008(3) 0.000(3)
C64 0.012(4) 0.025(5) 0.032(5) -0.006(4) 0.006(3) -0.006(3)
C65 0.016(4) 0.024(5) 0.035(5) -0.002(4) 0.005(4) 0.002(4)
C66 0.022(4) 0.037(6) 0.028(5) 0.001(4) 0.002(4) 0.009(4)
C67 0.028(5) 0.029(6) 0.040(6) -0.004(5) 0.008(4) 0.004(4)
C68 0.033(5) 0.041(6) 0.025(5) -0.005(5) 0.008(4) -0.004(5)
C69 0.020(4) 0.035(6) 0.023(5) 0.002(4) -0.005(4) -0.001(4)
C70 0.017(4) 0.025(5) 0.031(5) -0.001(4) 0.002(4) -0.002(4)
C71 0.022(5) 0.031(6) 0.035(5) 0.000(4) -0.002(4) -0.008(4)
C72 0.023(5) 0.037(6) 0.055(7) 0.011(5) -0.003(5) 0.006(4)
C73 0.028(5) 0.023(5) 0.064(8) -0.011(5) 0.024(5) -0.005(4)
C74 0.039(6) 0.035(6) 0.039(6) -0.004(5) 0.018(5) 0.000(5)
C75 0.027(5) 0.034(6) 0.038(6) -0.012(5) 0.005(4) -0.002(4)
C76 0.021(4) 0.017(4) 0.018(4) 0.000(3) -0.011(3) 0.002(3)
C77 0.024(5) 0.029(5) 0.039(6) 0.000(4) 0.010(4) 0.000(4)
C78 0.027(5) 0.039(6) 0.033(6) 0.003(5) 0.007(4) -0.008(4)
C79 0.040(6) 0.031(6) 0.025(5) 0.000(4) 0.000(4) -0.003(5)
C80 0.033(5) 0.034(6) 0.033(5) -0.002(5) 0.000(4) 0.019(5)
C81 0.018(4) 0.037(6) 0.032(5) 0.000(5) 0.002(4) -0.001(4)
Se1 0.0266(5) 0.0256(5) 0.0244(5) 0.0011(4) 0.0035(4) 0.0012(4)
Se2 0.0253(5) 0.0218(5) 0.0346(5) -0.0053(4) -0.0013(4) 0.0021(4)
Se3 0.0257(5) 0.0230(5) 0.0324(5) 0.0041(4) 0.0057(4) 0.0038(4)
Se4 0.0281(5) 0.0277(5) 0.0250(5) -0.0017(4) -0.0017(4) 0.0017(4)
Se5 0.0176(4) 0.0215(5) 0.0418(6) -0.0059(4) 0.0074(4) -0.0009(4)
Se6 0.0225(4) 0.0231(5) 0.0259(5) 0.0010(4) 0.0009(4) 0.0001(4)

loop_
_atom_type_symbol
_atom_type_description
_atom_type_scat_dispersion_real
_atom_type_scat_dispersion_imag
_atom_type_scat_source
C C 0.0033 0.0016 'International Tables Vol C Tables 4.2.6.8 and 6.1.1.4'
H H 0.0000 0.0000 'International Tables Vol C Tables 4.2.6.8 and 6.1.1.4'
Se Se -0.0929 2.2259 'International Tables Vol C Tables 4.2.6.8 and 6.1.1.4'

loop_
_geom_angle_atom_site_label_1
_geom_angle_atom_site_label_2
_geom_angle_atom_site_label_3
_geom_angle
_geom_angle_site_symmetry_1
_geom_angle_site_symmetry_3
_geom_angle_publ_flag
C2 C1 H1A 109.5 . . ?
C2 C1 H1B 109.5 . . ?
H1A C1 H1B 109.5 . . ?
C2 C1 H1C 109.5 . . ?
H1A C1 H1C 109.5 . . ?
H1B C1 H1C 109.5 . . ?
C3 C2 C1 113.4(9) . . ?
C3 C2 H2A 108.9 . . ?
C1 C2 H2A 108.9 . . ?
C3 C2 H2B 108.9 . . ?
C1 C2 H2B 108.9 . . ?
H2A C2 H2B 107.7 . . ?
C4 C3 C2 113.9(8) . . ?
C4 C3 H3A 108.8 . . ?
C2 C3 H3A 108.8 . . ?
C4 C3 H3B 108.8 . . ?
C2 C3 H3B 108.8 . . ?
H3A C3 H3B 107.7 . . ?
C3 C4 C5 112.5(8) . . ?
C3 C4 H4A 109.1 . . ?
C5 C4 H4A 109.1 . . ?
C3 C4 H4B 109.1 . . ?
C5 C4 H4B 109.1 . . ?
H4A C4 H4B 107.8 . . ?
C4 C5 C6 115.1(8) . . ?
C4 C5 H5A 108.5 . . ?
C6 C5 H5A 108.5 . . ?
C4 C5 H5B 108.5 . . ?
C6 C5 H5B 108.5 . . ?
H5A C5 H5B 107.5 . . ?
C10 C6 C5 109.1(7) . . ?
C10 C6 C7 118.4(8) . . ?
C5 C6 C7 112.1(8) . . ?
C10 C6 C9 115.8(7) . . ?
C5 C6 C9 112.9(7) . . ?
C7 C6 C9 87.3(7) . . ?
C6 C7 C8 88.5(6) . . ?
C6 C7 H7A 113.9 . . ?
C8 C7 H7A 113.9 . . ?
C6 C7 H7B 113.9 . . ?
C8 C7 H7B 113.9 . . ?
H7A C7 H7B 111.1 . . ?
C9 C8 C7 88.9(7) . . ?
C9 C8 H8A 113.8 . . ?
C7 C8 H8A 113.8 . . ?
C9 C8 H8B 113.8 . . ?
C7 C8 H8B 113.8 . . ?
H8A C8 H8B 111.1 . . ?
C8 C9 C6 89.9(7) . . ?
C8 C9 Se1 119.1(7) . . ?
C6 C9 Se1 122.9(6) . . ?
C8 C9 Se2 111.7(6) . . ?
C6 C9 Se2 107.8(6) . . ?
Se1 C9 Se2 104.9(4) . . ?
C15 C10 C11 117.6(9) . . ?
C15 C10 C6 120.2(8) . . ?
C11 C10 C6 122.2(8) . . ?
C12 C11 C10 120.4(9) . . ?
C12 C11 H11 119.8 . . ?
C10 C11 H11 119.8 . . ?
C13 C12 C11 120.4(9) . . ?
C13 C12 H12 119.8 . . ?
C11 C12 H12 119.8 . . ?
C14 C13 C12 119.5(10) . . ?
C14 C13 H13 120.3 . . ?
C12 C13 H13 120.3 . . ?
C15 C14 C13 120.3(9) . . ?
C15 C14 H14 119.8 . . ?
C13 C14 H14 119.9 . . ?
C14 C15 C10 121.6(9) . . ?
C14 C15 H15 119.2 . . ?
C10 C15 H15 119.2 . . ?
C21 C16 C17 119.7(9) . . ?
C21 C16 Se2 121.9(7) . . ?
C17 C16 Se2 118.1(7) . . ?
C16 C17 C18 118.7(10) . . ?
C16 C17 H17 120.6 . . ?
C18 C17 H17 120.6 . . ?
C19 C18 C17 120.4(10) . . ?
C19 C18 H18 119.8 . . ?
C17 C18 H18 119.8 . . ?
C18 C19 C20 121.7(10) . . ?
C18 C19 H19 119.1 . . ?
C20 C19 H19 119.1 . . ?
C19 C20 C21 118.8(10) . . ?
C19 C20 H20 120.6 . . ?
C21 C20 H20 120.6 . . ?
C16 C21 C20 120.6(9) . . ?
C16 C21 H21 119.7 . . ?
C20 C21 H21 119.7 . . ?
C27 C22 C23 118.3(9) . . ?
C27 C22 Se1 120.6(7) . . ?
C23 C22 Se1 120.9(7) . . ?
C24 C23 C22 122.4(9) . . ?
C24 C23 H23 118.8 . . ?
C22 C23 H23 118.8 . . ?
C23 C24 C25 118.6(10) . . ?
C23 C24 H24 120.7 . . ?
C25 C24 H24 120.7 . . ?
C26 C25 C24 120.5(10) . . ?
C26 C25 H25 119.7 . . ?
C24 C25 H25 119.7 . . ?
C25 C26 C27 118.9(10) . . ?
C25 C26 H26 120.5 . . ?
C27 C26 H26 120.5 . . ?
C22 C27 C26 121.2(10) . . ?
C22 C27 H27 119.4 . . ?
C26 C27 H27 119.4 . . ?
C29 C28 H28A 109.5 . . ?
C29 C28 H28B 109.5 . . ?
H28A C28 H28B 109.5 . . ?
C29 C28 H28C 109.5 . . ?
H28A C28 H28C 109.5 . . ?
H28B C28 H28C 109.5 . . ?
C28 C29 C30 112.8(9) . . ?
C28 C29 H29A 109.0 . . ?
C30 C29 H29A 109.0 . . ?
C28 C29 H29B 109.0 . . ?
C30 C29 H29B 109.0 . . ?
H29A C29 H29B 107.8 . . ?
C31 C30 C29 113.8(8) . . ?
C31 C30 H30A 108.8 . . ?
C29 C30 H30A 108.8 . . ?
C31 C30 H30B 108.8 . . ?
C29 C30 H30B 108.8 . . ?
H30A C30 H30B 107.7 . . ?
C32 C31 C30 114.2(8) . . ?
C32 C31 H31A 108.7 . . ?
C30 C31 H31A 108.7 . . ?
C32 C31 H31B 108.7 . . ?
C30 C31 H31B 108.7 . . ?
H31A C31 H31B 107.6 . . ?
C31 C32 C33 113.5(8) . . ?
C31 C32 H32A 108.9 . . ?
C33 C32 H32A 108.9 . . ?
C31 C32 H32B 108.9 . . ?
C33 C32 H32B 108.9 . . ?
H32A C32 H32B 107.7 . . ?
C37 C33 C34 117.3(8) . . ?
C37 C33 C32 110.3(7) . . ?
C34 C33 C32 111.3(8) . . ?
C37 C33 C36 117.4(8) . . ?
C34 C33 C36 86.7(7) . . ?
C32 C33 C36 112.0(7) . . ?
C35 C34 C33 89.9(7) . . ?
C35 C34 H34A 113.7 . . ?
C33 C34 H34A 113.7 . . ?
C35 C34 H34B 113.7 . . ?
C33 C34 H34B 113.7 . . ?
H34A C34 H34B 110.9 . . ?
C36 C35 C34 88.0(7) . . ?
C36 C35 H35A 114.0 . . ?
C34 C35 H35A 114.0 . . ?
C36 C35 H35B 114.0 . . ?
C34 C35 H35B 114.0 . . ?
H35A C35 H35B 111.2 . . ?
C35 C36 C33 89.3(7) . . ?
C35 C36 Se4 119.6(6) . . ?
C33 C36 Se4 122.6(6) . . ?
C35 C36 Se3 112.7(6) . . ?
C33 C36 Se3 106.5(6) . . ?
Se4 C36 Se3 105.4(4) . . ?
C38 C37 C42 118.4(9) . . ?
C38 C37 C33 122.7(9) . . ?
C42 C37 C33 118.8(8) . . ?
C37 C38 C39 122.2(9) . . ?
C37 C38 H38 118.9 . . ?
C39 C38 H38 118.9 . . ?
C40 C39 C38 119.7(9) . . ?
C40 C39 H39 120.1 . . ?
C38 C39 H39 120.1 . . ?
C39 C40 C41 119.6(9) . . ?
C39 C40 H40 120.2 . . ?
C41 C40 H40 120.2 . . ?
C42 C41 C40 119.5(9) . . ?
C42 C41 H41 120.3 . . ?
C40 C41 H41 120.3 . . ?
C41 C42 C37 120.5(9) . . ?
C41 C42 H42 119.7 . . ?
C37 C42 H42 119.7 . . ?
C48 C43 C44 119.0(10) . . ?
C48 C43 Se4 120.6(8) . . ?
C44 C43 Se4 120.2(8) . . ?
C45 C44 C43 120.4(10) . . ?
C45 C44 H44 119.8 . . ?
C43 C44 H44 119.8 . . ?
C44 C45 C46 119.6(10) . . ?
C44 C45 H45 120.2 . . ?
C46 C45 H45 120.2 . . ?
C47 C46 C45 120.7(10) . . ?
C47 C46 H46 119.7 . . ?
C45 C46 H46 119.7 . . ?
C46 C47 C48 119.9(10) . . ?
C46 C47 H47 120.1 . . ?
C48 C47 H47 120.1 . . ?
C43 C48 C47 120.5(10) . . ?
C43 C48 H48 119.8 . . ?
C47 C48 H48 119.8 . . ?
C50 C49 C54 121.6(9) . . ?
C50 C49 Se3 117.8(8) . . ?
C54 C49 Se3 119.9(8) . . ?
C49 C50 C51 119.8(10) . . ?
C49 C50 H50 120.1 . . ?
C51 C50 H50 120.1 . . ?
C52 C51 C50 119.5(11) . . ?
C52 C51 H51 120.3 . . ?
C50 C51 H51 120.3 . . ?
C53 C52 C51 120.3(10) . . ?
C53 C52 H52 119.9 . . ?
C51 C52 H52 119.9 . . ?
C52 C53 C54 119.4(11) . . ?
C52 C53 H53 120.3 . . ?
C54 C53 H53 120.3 . . ?
C49 C54 C53 119.3(11) . . ?
C49 C54 H54 120.3 . . ?
C53 C54 H54 120.3 . . ?
C56 C55 H55A 109.5 . . ?
C56 C55 H55B 109.5 . . ?
H55A C55 H55B 109.5 . . ?
C56 C55 H55C 109.5 . . ?
H55A C55 H55C 109.5 . . ?
H55B C55 H55C 109.5 . . ?
C55 C56 C57 113.3(8) . . ?
C55 C56 H56A 108.9 . . ?
C57 C56 H56A 108.9 . . ?
C55 C56 H56B 108.9 . . ?
C57 C56 H56B 108.9 . . ?
H56A C56 H56B 107.7 . . ?
C56 C57 C58 112.9(8) . . ?
C56 C57 H57A 109.0 . . ?
C58 C57 H57A 109.0 . . ?
C56 C57 H57B 109.0 . . ?
C58 C57 H57B 109.0 . . ?
H57A C57 H57B 107.8 . . ?
C59 C58 C57 111.2(8) . . ?
C59 C58 H58A 109.4 . . ?
C57 C58 H58A 109.4 . . ?
C59 C58 H58B 109.4 . . ?
C57 C58 H58B 109.4 . . ?
H58A C58 H58B 108.0 . . ?
C58 C59 C60 113.7(7) . . ?
C58 C59 H59A 108.8 . . ?
C60 C59 H59A 108.8 . . ?
C58 C59 H59B 108.8 . . ?
C60 C59 H59B 108.8 . . ?
H59A C59 H59B 107.7 . . ?
C64 C60 C61 117.0(8) . . ?
C64 C60 C59 111.2(7) . . ?
C61 C60 C59 112.5(8) . . ?
C64 C60 C63 116.6(8) . . ?
C61 C60 C63 86.2(6) . . ?
C59 C60 C63 111.3(7) . . ?
C60 C61 C62 89.8(7) . . ?
C60 C61 H61A 113.7 . . ?
C62 C61 H61A 113.7 . . ?
C60 C61 H61B 113.7 . . ?
C62 C61 H61B 113.7 . . ?
H61A C61 H61B 110.9 . . ?
C63 C62 C61 88.6(7) . . ?
C63 C62 H62A 113.9 . . ?
C61 C62 H62A 113.9 . . ?
C63 C62 H62B 113.9 . . ?
C61 C62 H62B 113.9 . . ?
H62A C62 H62B 111.1 . . ?
C62 C63 C60 89.7(7) . . ?
C62 C63 Se6 119.0(6) . . ?
C60 C63 Se6 122.8(6) . . ?
C62 C63 Se5 114.5(6) . . ?
C60 C63 Se5 107.3(6) . . ?
Se6 C63 Se5 103.5(4) . . ?
C69 C64 C65 117.1(9) . . ?
C69 C64 C60 123.1(9) . . ?
C65 C64 C60 119.6(8) . . ?
C66 C65 C64 121.1(9) . . ?
C66 C65 H65 119.4 . . ?
C64 C65 H65 119.4 . . ?
C65 C66 C67 119.2(9) . . ?
C65 C66 H66 120.4 . . ?
C67 C66 H66 120.4 . . ?
C68 C67 C66 121.3(10) . . ?
C68 C67 H67 119.3 . . ?
C66 C67 H67 119.3 . . ?
C67 C68 C69 120.4(9) . . ?
C67 C68 H68 119.8 . . ?
C69 C68 H68 119.8 . . ?
C68 C69 C64 120.6(9) . . ?
C68 C69 H69 119.7 . . ?
C64 C69 H69 119.7 . . ?
C75 C70 C71 119.6(9) . . ?
C75 C70 Se5 124.1(7) . . ?
C71 C70 Se5 116.0(7) . . ?
C72 C71 C70 119.7(10) . . ?
C72 C71 H71 120.2 . . ?
C70 C71 H71 120.2 . . ?
C71 C72 C73 120.1(10) . . ?
C71 C72 H72 120.0 . . ?
C73 C72 H72 120.0 . . ?
C74 C73 C72 119.9(9) . . ?
C74 C73 H73 120.1 . . ?
C72 C73 H73 120.1 . . ?
C75 C74 C73 119.7(10) . . ?
C75 C74 H74 120.1 . . ?
C73 C74 H74 120.1 . . ?
C70 C75 C74 121.0(10) . . ?
C70 C75 H75 119.5 . . ?
C74 C75 H75 119.5 . . ?
C77 C76 C81 119.7(9) . . ?
C77 C76 Se6 122.7(7) . . ?
C81 C76 Se6 117.5(7) . . ?
C76 C77 C78 122.1(9) . . ?
C76 C77 H77 118.9 . . ?
C78 C77 H77 118.9 . . ?
C77 C78 C79 119.3(9) . . ?
C77 C78 H78 120.3 . . ?
C79 C78 H78 120.3 . . ?
C80 C79 C78 117.9(10) . . ?
C80 C79 H79 121.0 . . ?
C78 C79 H79 121.0 . . ?
C81 C80 C79 121.7(9) . . ?
C81 C80 H80 119.1 . . ?
C79 C80 H80 119.1 . . ?
C80 C81 C76 119.2(9) . . ?
C80 C81 H81 120.4 . . ?
C76 C81 H81 120.4 . . ?
C22 Se1 C9 104.5(4) . . ?
C16 Se2 C9 103.4(4) . . ?
C49 Se3 C36 104.1(4) . . ?
C43 Se4 C36 102.7(4) . . ?
C70 Se5 C63 102.8(4) . . ?
C76 Se6 C63 104.9(4) . . ?

loop_
_geom_bond_atom_site_label_1
_geom_bond_atom_site_label_2
_geom_bond_distance
_geom_bond_site_symmetry_2
_geom_bond_publ_flag
C1 C2 1.524(15) . ?
C1 H1A 0.9600 . ?
C1 H1B 0.9600 . ?
C1 H1C 0.9600 . ?
C2 C3 1.520(13) . ?
C2 H2A 0.9700 . ?
C2 H2B 0.9700 . ?
C3 C4 1.516(12) . ?
C3 H3A 0.9700 . ?
C3 H3B 0.9700 . ?
C4 C5 1.524(13) . ?
C4 H4A 0.9700 . ?
C4 H4B 0.9700 . ?
C5 C6 1.533(12) . ?
C5 H5A 0.9700 . ?
C5 H5B 0.9700 . ?
C6 C10 1.513(13) . ?
C6 C7 1.560(12) . ?
C6 C9 1.583(13) . ?
C7 C8 1.580(13) . ?
C7 H7A 0.9700 . ?
C7 H7B 0.9700 . ?
C8 C9 1.518(12) . ?
C8 H8A 0.9700 . ?
C8 H8B 0.9700 . ?
C9 Se1 1.969(8) . ?
C9 Se2 1.983(9) . ?
C10 C15 1.398(13) . ?
C10 C11 1.398(12) . ?
C11 C12 1.397(14) . ?
C11 H11 0.9300 . ?
C12 C13 1.380(15) . ?
C12 H12 0.9300 . ?
C13 C14 1.380(14) . ?
C13 H13 0.9300 . ?
C14 C15 1.375(13) . ?
C14 H14 0.9300 . ?
C15 H15 0.9300 . ?
C16 C21 1.383(13) . ?
C16 C17 1.390(13) . ?
C16 Se2 1.923(9) . ?
C17 C18 1.417(15) . ?
C17 H17 0.9300 . ?
C18 C19 1.349(15) . ?
C18 H18 0.9300 . ?
C19 C20 1.371(15) . ?
C19 H19 0.9300 . ?
C20 C21 1.403(14) . ?
C20 H20 0.9300 . ?
C21 H21 0.9300 . ?
C22 C27 1.374(13) . ?
C22 C23 1.385(13) . ?
C22 Se1 1.931(9) . ?
C23 C24 1.369(14) . ?
C23 H23 0.9300 . ?
C24 C25 1.391(16) . ?
C24 H24 0.9300 . ?
C25 C26 1.390(15) . ?
C25 H25 0.9300 . ?
C26 C27 1.394(15) . ?
C26 H26 0.9300 . ?
C27 H27 0.9300 . ?
C28 C29 1.529(15) . ?
C28 H28A 0.9600 . ?
C28 H28B 0.9600 . ?
C28 H28C 0.9600 . ?
C29 C30 1.531(13) . ?
C29 H29A 0.9700 . ?
C29 H29B 0.9700 . ?
C30 C31 1.518(14) . ?
C30 H30A 0.9700 . ?
C30 H30B 0.9700 . ?
C31 C32 1.511(13) . ?
C31 H31A 0.9700 . ?
C31 H31B 0.9700 . ?
C32 C33 1.555(12) . ?
C32 H32A 0.9700 . ?
C32 H32B 0.9700 . ?
C33 C37 1.514(13) . ?
C33 C34 1.549(13) . ?
C33 C36 1.577(12) . ?
C34 C35 1.550(13) . ?
C34 H34A 0.9700 . ?
C34 H34B 0.9700 . ?
C35 C36 1.538(13) . ?
C35 H35A 0.9700 . ?
C35 H35B 0.9700 . ?
C36 Se4 1.978(9) . ?
C36 Se3 1.990(9) . ?
C37 C38 1.351(13) . ?
C37 C42 1.414(14) . ?
C38 C39 1.407(13) . ?
C38 H38 0.9300 . ?
C39 C40 1.364(15) . ?
C39 H39 0.9300 . ?
C40 C41 1.416(15) . ?
C40 H40 0.9300 . ?
C41 C42 1.389(14) . ?
C41 H41 0.9300 . ?
C42 H42 0.9300 . ?
C43 C48 1.383(14) . ?
C43 C44 1.405(12) . ?
C43 Se4 1.926(10) . ?
C44 C45 1.382(15) . ?
C44 H44 0.9300 . ?
C45 C46 1.383(15) . ?
C45 H45 0.9300 . ?
C46 C47 1.377(15) . ?
C46 H46 0.9300 . ?
C47 C48 1.387(16) . ?
C47 H47 0.9300 . ?
C48 H48 0.9300 . ?
C49 C50 1.356(14) . ?
C49 C54 1.389(14) . ?
C49 Se3 1.947(9) . ?
C50 C51 1.398(14) . ?
C50 H50 0.9300 . ?
C51 C52 1.392(17) . ?
C51 H51 0.9300 . ?
C52 C53 1.393(18) . ?
C52 H52 0.9300 . ?
C53 C54 1.394(15) . ?
C53 H53 0.9300 . ?
C54 H54 0.9300 . ?
C55 C56 1.514(13) . ?
C55 H55A 0.9600 . ?
C55 H55B 0.9600 . ?
C55 H55C 0.9600 . ?
C56 C57 1.530(13) . ?
C56 H56A 0.9700 . ?
C56 H56B 0.9700 . ?
C57 C58 1.539(13) . ?
C57 H57A 0.9700 . ?
C57 H57B 0.9700 . ?
C58 C59 1.531(12) . ?
C58 H58A 0.9700 . ?
C58 H58B 0.9700 . ?
C59 C60 1.553(12) . ?
C59 H59A 0.9700 . ?
C59 H59B 0.9700 . ?
C60 C64 1.479(13) . ?
C60 C61 1.552(12) . ?
C60 C63 1.591(12) . ?
C61 C62 1.557(13) . ?
C61 H61A 0.9700 . ?
C61 H61B 0.9700 . ?
C62 C63 1.519(12) . ?
C62 H62A 0.9700 . ?
C62 H62B 0.9700 . ?
C63 Se6 1.979(8) . ?
C63 Se5 1.980(9) . ?
C64 C69 1.413(13) . ?
C64 C65 1.435(13) . ?
C65 C66 1.381(14) . ?
C65 H65 0.9300 . ?
C66 C67 1.399(14) . ?
C66 H66 0.9300 . ?
C67 C68 1.358(14) . ?
C67 H67 0.9300 . ?
C68 C69 1.397(14) . ?
C68 H68 0.9300 . ?
C69 H69 0.9300 . ?
C70 C75 1.368(13) . ?
C70 C71 1.397(13) . ?
C70 Se5 1.930(9) . ?
C71 C72 1.372(14) . ?
C71 H71 0.9300 . ?
C72 C73 1.388(16) . ?
C72 H72 0.9300 . ?
C73 C74 1.381(16) . ?
C73 H73 0.9300 . ?
C74 C75 1.370(14) . ?
C74 H74 0.9300 . ?
C75 H75 0.9300 . ?
C76 C77 1.353(12) . ?
C76 C81 1.405(13) . ?
C76 Se6 1.940(9) . ?
C77 C78 1.380(14) . ?
C77 H77 0.9300 . ?
C78 C79 1.419(15) . ?
C78 H78 0.9300 . ?
C79 C80 1.395(15) . ?
C79 H79 0.9300 . ?
C80 C81 1.376(15) . ?
C80 H80 0.9300 . ?
C81 H81 0.9300 . ?
